data_7236959
loop_
_publ_author_name
'Tian, Haiyan'
'Wang, Pengpeng'
'Liu, Jing'
'Duan, Yuxin'
'Dong, Yong Qiang'

_publ_section_title
;
 Construction of a tetraphenylethene derivative exhibiting high contrast
 and multicolored emission switching
;
_journal_issue 48
_journal_name_full 'Journal of Materials Chemistry C'
_journal_page_first 12785
_journal_paper_doi 10.1039/C7TC04384H
_journal_volume 5
_journal_year 2017
_chemical_formula_sum 'C34 H36 O2'
_chemical_formula_weight 476.63
_space_group_crystal_system orthorhombic
_space_group_IT_number 73
_space_group_name_Hall '-I 2b 2c'
_space_group_name_H-M_alt 'I b c a'
_atom_sites_solution_hydrogens geom
_audit_creation_method SHELXL-2014/7
_audit_update_record
;
2017-08-16 deposited with the CCDC.
2017-11-21 downloaded from the CCDC.
;
_cell_angle_alpha 90
_cell_angle_beta 90
_cell_angle_gamma 90
_cell_formula_units_Z 8
_cell_length_a 16.6206(18)
_cell_length_b 17.1087(18)
_cell_length_c 18.788(2)
_cell_measurement_reflns_used 3035
_cell_measurement_temperature 110(2)
_cell_measurement_theta_max 27.00
_cell_measurement_theta_min 2.38
_cell_volume 5342.5(10)
_computing_cell_refinement 'Bruker SMART'
_computing_data_collection 'Bruker SMART'
_computing_data_reduction 'Bruker SAINT'
_computing_molecular_graphics 'Bruker SHELXTL'
_computing_publication_material 'Bruker SHELXTL'
_computing_structure_refinement 'SHELXL-2014/7 (Sheldrick, 2014)'
_computing_structure_solution 'Bruker SHELXTL'
_diffrn_ambient_temperature 110(2)
_diffrn_measured_fraction_theta_full 1.000
_diffrn_measured_fraction_theta_max 0.996
_diffrn_measurement_device_type 'CCD area detector'
_diffrn_measurement_method 'phi and omega scans'
_diffrn_radiation_type MoK\a
_diffrn_radiation_wavelength 0.71073
_diffrn_reflns_av_R_equivalents 0.0422
_diffrn_reflns_av_unetI/netI 0.0332
_diffrn_reflns_Laue_measured_fraction_full 1.000
_diffrn_reflns_Laue_measured_fraction_max 0.996
_diffrn_reflns_limit_h_max 19
_diffrn_reflns_limit_h_min -21
_diffrn_reflns_limit_k_max 21
_diffrn_reflns_limit_k_min -21
_diffrn_reflns_limit_l_max 24
_diffrn_reflns_limit_l_min -20
_diffrn_reflns_number 15015
_diffrn_reflns_point_group_measured_fraction_full 1.000
_diffrn_reflns_point_group_measured_fraction_max 0.996
_diffrn_reflns_theta_full 25.242
_diffrn_reflns_theta_max 27.587
_diffrn_reflns_theta_min 2.168
_exptl_absorpt_coefficient_mu 0.072
_exptl_absorpt_correction_T_max 0.75
_exptl_absorpt_correction_T_min 0.66
_exptl_absorpt_correction_type multi-scan
_exptl_absorpt_process_details SADABS
_exptl_crystal_colour colorless
_exptl_crystal_density_diffrn 1.185
_exptl_crystal_description block
_exptl_crystal_F_000 2048
_exptl_crystal_size_max 0.480
_exptl_crystal_size_mid 0.330
_exptl_crystal_size_min 0.110
_refine_diff_density_max 0.251
_refine_diff_density_min -0.192
_refine_diff_density_rms 0.039
_refine_ls_extinction_method none
_refine_ls_goodness_of_fit_ref 1.038
_refine_ls_hydrogen_treatment constr
_refine_ls_matrix_type full
_refine_ls_number_parameters 165
_refine_ls_number_reflns 3092
_refine_ls_number_restraints 0
_refine_ls_restrained_S_all 1.038
_refine_ls_R_factor_all 0.0597
_refine_ls_R_factor_gt 0.0392
_refine_ls_shift/su_max 0.001
_refine_ls_shift/su_mean 0.000
_refine_ls_structure_factor_coef Fsqd
_refine_ls_weighting_details 'w=1/[\s^2^(Fo^2^)+(0.0352P)^2^+3.1552P] where P=(Fo^2^+2Fc^2^)/3'
_refine_ls_weighting_scheme calc
_refine_ls_wR_factor_gt 0.0841
_refine_ls_wR_factor_ref 0.0925
_reflns_Friedel_coverage 0.000
_reflns_number_gt 2314
_reflns_number_total 3092
_reflns_threshold_expression 'I > 2\s(I)'
_cod_data_source_file c7tc04384h2.cif
_cod_data_source_block 1
_cod_database_code 7236959
_shelx_shelxl_version_number 2014/7
_shelx_space_group_comment
; 
The symmetry employed for this shelxl refinement is uniquely defined 
by the following loop, which should always be used as a source of 
symmetry information in preference to the above space-group names. 
They are only intended as comments. 
;
_shelx_estimated_absorpt_t_min 0.966
_shelx_estimated_absorpt_t_max 0.992

loop_
_space_group_symop_operation_xyz
'x, y, z'
'x, -y, -z+1/2'
'-x+1/2, y, -z'
'-x, -y+1/2, z'
'x+1/2, y+1/2, z+1/2'
'x+1/2, -y+1/2, -z+1'
'-x+1, y+1/2, -z+1/2'
'-x+1/2, -y+1, z+1/2'
'-x, -y, -z'
'-x, y, z-1/2'
'x-1/2, -y, z'
'x, y-1/2, -z'
'-x+1/2, -y+1/2, -z+1/2'
'-x+1/2, y+1/2, z'
'x, -y+1/2, z+1/2'
'x+1/2, y, -z+1/2'

loop_
_atom_site_label
_atom_site_type_symbol
_atom_site_fract_x
_atom_site_fract_y
_atom_site_fract_z
_atom_site_U_iso_or_equiv
_atom_site_adp_type
_atom_site_occupancy
_atom_site_site_symmetry_order
_atom_site_calc_flag
_atom_site_refinement_flags_posn
_atom_site_refinement_flags_adp
_atom_site_refinement_flags_occupancy
C1 C 0.98403(9) 0.60559(8) 0.03365(8) 0.0295(3) Uani 1 1 d . . .
H1A H 0.9453 0.5717 0.0093 0.044 Uiso 1 1 calc R U .
H1B H 1.0264 0.5735 0.0551 0.044 Uiso 1 1 calc R U .
H1C H 1.0080 0.6419 -0.0007 0.044 Uiso 1 1 calc R U .
C2 C 0.94111(8) 0.65174(8) 0.09161(7) 0.0234(3) Uani 1 1 d . . .
H2A H 0.9812 0.6830 0.1183 0.028 Uiso 1 1 calc R U .
H2B H 0.9158 0.6148 0.1254 0.028 Uiso 1 1 calc R U .
C3 C 0.87678(8) 0.70614(8) 0.06188(7) 0.0218(3) Uani 1 1 d . . .
H3A H 0.9010 0.7395 0.0245 0.026 Uiso 1 1 calc R U .
H3B H 0.8339 0.6744 0.0394 0.026 Uiso 1 1 calc R U .
C4 C 0.83976(7) 0.75774(7) 0.11831(7) 0.0200(3) Uani 1 1 d . . .
H4A H 0.8149 0.7254 0.1561 0.024 Uiso 1 1 calc R U .
H4B H 0.8815 0.7913 0.1403 0.024 Uiso 1 1 calc R U .
C5 C 0.73184(7) 0.85039(7) 0.12691(6) 0.0170(3) Uani 1 1 d . . .
C6 C 0.66884(7) 0.88912(7) 0.09294(7) 0.0187(3) Uani 1 1 d . . .
H6 H 0.6615 0.8834 0.0431 0.022 Uiso 1 1 calc R U .
C7 C 0.61681(7) 0.93604(7) 0.13174(7) 0.0178(3) Uani 1 1 d . . .
H7 H 0.5736 0.9616 0.1082 0.021 Uiso 1 1 calc R U .
C8 C 0.62710(7) 0.94620(7) 0.20521(6) 0.0165(3) Uani 1 1 d . . .
C9 C 0.69103(7) 0.90747(7) 0.23739(6) 0.0173(3) Uani 1 1 d . . .
H9 H 0.6995 0.9143 0.2870 0.021 Uiso 1 1 calc R U .
C10 C 0.74295(7) 0.85918(7) 0.19974(6) 0.0173(3) Uani 1 1 d . . .
H10 H 0.7854 0.8326 0.2234 0.021 Uiso 1 1 calc R U .
C11 C 0.57680(10) 1.0000 0.2500 0.0174(4) Uani 1 2 d S T P
C12 C 0.49537(11) 1.0000 0.2500 0.0180(4) Uani 1 2 d S T P
C13 C 0.44615(7) 1.05619(7) 0.29283(6) 0.0184(3) Uani 1 1 d . . .
C14 C 0.45798(7) 1.13697(7) 0.29033(7) 0.0208(3) Uani 1 1 d . . .
H14 H 0.4989 1.1579 0.2606 0.025 Uiso 1 1 calc R U .
C15 C 0.41062(8) 1.18700(8) 0.33069(7) 0.0236(3) Uani 1 1 d . . .
H15 H 0.4191 1.2419 0.3283 0.028 Uiso 1 1 calc R U .
C16 C 0.35097(8) 1.15709(8) 0.37454(7) 0.0238(3) Uani 1 1 d . . .
H16 H 0.3192 1.1913 0.4028 0.029 Uiso 1 1 calc R U .
C17 C 0.33783(8) 1.07728(8) 0.37705(7) 0.0234(3) Uani 1 1 d . . .
H17 H 0.2969 1.0567 0.4070 0.028 Uiso 1 1 calc R U .
C18 C 0.38436(7) 1.02707(8) 0.33592(7) 0.0210(3) Uani 1 1 d . . .
H18 H 0.3741 0.9725 0.3371 0.025 Uiso 1 1 calc R U .
O1 O 0.77991(5) 0.80497(5) 0.08415(4) 0.0206(2) Uani 1 1 d . . .

loop_
_atom_site_aniso_label
_atom_site_aniso_U_11
_atom_site_aniso_U_22
_atom_site_aniso_U_33
_atom_site_aniso_U_23
_atom_site_aniso_U_13
_atom_site_aniso_U_12
C1 0.0269(7) 0.0269(7) 0.0346(8) -0.0018(6) 0.0056(6) 0.0083(6)
C2 0.0209(6) 0.0217(6) 0.0277(7) -0.0023(5) 0.0013(6) 0.0036(5)
C3 0.0202(6) 0.0237(7) 0.0216(6) -0.0013(5) 0.0022(5) 0.0031(5)
C4 0.0167(6) 0.0218(6) 0.0214(6) -0.0010(5) 0.0002(5) 0.0031(5)
C5 0.0145(6) 0.0166(6) 0.0199(6) -0.0026(5) 0.0031(5) -0.0009(5)
C6 0.0200(6) 0.0207(6) 0.0156(6) -0.0016(5) -0.0017(5) -0.0001(5)
C7 0.0146(6) 0.0170(6) 0.0218(6) -0.0005(5) -0.0025(5) 0.0007(5)
C8 0.0132(6) 0.0162(6) 0.0201(6) -0.0019(5) 0.0015(5) -0.0020(5)
C9 0.0164(6) 0.0198(6) 0.0158(6) -0.0021(5) -0.0002(5) -0.0014(5)
C10 0.0136(6) 0.0186(6) 0.0199(6) 0.0000(5) -0.0019(5) 0.0012(5)
C11 0.0165(8) 0.0193(9) 0.0165(8) -0.0002(7) 0.000 0.000
C12 0.0170(8) 0.0175(9) 0.0196(9) -0.0018(7) 0.000 0.000
C13 0.0134(6) 0.0215(6) 0.0202(6) -0.0044(5) -0.0028(5) 0.0016(5)
C14 0.0153(6) 0.0237(7) 0.0235(7) -0.0024(5) 0.0001(5) 0.0001(5)
C15 0.0216(7) 0.0216(7) 0.0275(7) -0.0042(5) -0.0047(5) 0.0036(5)
C16 0.0190(6) 0.0311(7) 0.0213(7) -0.0071(6) -0.0032(5) 0.0094(5)
C17 0.0150(6) 0.0354(8) 0.0198(6) -0.0012(6) 0.0010(5) 0.0013(5)
C18 0.0159(6) 0.0235(7) 0.0235(6) -0.0018(5) -0.0014(5) -0.0011(5)
O1 0.0196(4) 0.0235(5) 0.0186(4) -0.0012(4) 0.0018(4) 0.0069(4)

loop_
_atom_type_symbol
_atom_type_description
_atom_type_scat_dispersion_real
_atom_type_scat_dispersion_imag
_atom_type_scat_source
C C 0.0033 0.0016 'International Tables Vol C Tables 4.2.6.8 and 6.1.1.4'
H H 0.0000 0.0000 'International Tables Vol C Tables 4.2.6.8 and 6.1.1.4'
O O 0.0106 0.0060 'International Tables Vol C Tables 4.2.6.8 and 6.1.1.4'

loop_
_geom_angle_atom_site_label_1
_geom_angle_atom_site_label_2
_geom_angle_atom_site_label_3
_geom_angle
_geom_angle_site_symmetry_1
_geom_angle_site_symmetry_3
C2 C1 H1A 109.5 . .
C2 C1 H1B 109.5 . .
H1A C1 H1B 109.5 . .
C2 C1 H1C 109.5 . .
H1A C1 H1C 109.5 . .
H1B C1 H1C 109.5 . .
C1 C2 C3 112.54(11) . .
C1 C2 H2A 109.1 . .
C3 C2 H2A 109.1 . .
C1 C2 H2B 109.1 . .
C3 C2 H2B 109.1 . .
H2A C2 H2B 107.8 . .
C4 C3 C2 112.67(11) . .
C4 C3 H3A 109.1 . .
C2 C3 H3A 109.1 . .
C4 C3 H3B 109.1 . .
C2 C3 H3B 109.1 . .
H3A C3 H3B 107.8 . .
O1 C4 C3 107.32(10) . .
O1 C4 H4A 110.2 . .
C3 C4 H4A 110.2 . .
O1 C4 H4B 110.2 . .
C3 C4 H4B 110.2 . .
H4A C4 H4B 108.5 . .
O1 C5 C10 124.05(11) . .
O1 C5 C6 115.98(11) . .
C10 C5 C6 119.96(11) . .
C7 C6 C5 120.20(11) . .
C7 C6 H6 119.9 . .
C5 C6 H6 119.9 . .
C6 C7 C8 120.88(11) . .
C6 C7 H7 119.6 . .
C8 C7 H7 119.6 . .
C9 C8 C7 117.53(11) . .
C9 C8 C11 118.30(10) . .
C7 C8 C11 124.05(10) . .
C10 C9 C8 122.49(11) . .
C10 C9 H9 118.8 . .
C8 C9 H9 118.8 . .
C9 C10 C5 118.92(11) . .
C9 C10 H10 120.5 . .
C5 C10 H10 120.5 . .
C12 C11 C8 123.84(7) . 2_575
C12 C11 C8 123.84(7) . .
C8 C11 C8 112.32(14) 2_575 .
C11 C12 C13 123.12(7) . 2_575
C11 C12 C13 123.12(7) . .
C13 C12 C13 113.75(15) 2_575 .
C14 C13 C18 118.36(11) . .
C14 C13 C12 122.71(11) . .
C18 C13 C12 118.91(11) . .
C15 C14 C13 120.79(12) . .
C15 C14 H14 119.6 . .
C13 C14 H14 119.6 . .
C16 C15 C14 120.15(12) . .
C16 C15 H15 119.9 . .
C14 C15 H15 119.9 . .
C17 C16 C15 119.82(12) . .
C17 C16 H16 120.1 . .
C15 C16 H16 120.1 . .
C16 C17 C18 120.19(12) . .
C16 C17 H17 119.9 . .
C18 C17 H17 119.9 . .
C17 C18 C13 120.65(12) . .
C17 C18 H18 119.7 . .
C13 C18 H18 119.7 . .
C5 O1 C4 117.43(9) . .

loop_
_geom_bond_atom_site_label_1
_geom_bond_atom_site_label_2
_geom_bond_distance
_geom_bond_site_symmetry_2
C1 C2 1.5225(18) .
C1 H1A 0.9800 .
C1 H1B 0.9800 .
C1 H1C 0.9800 .
C2 C3 1.5237(18) .
C2 H2A 0.9900 .
C2 H2B 0.9900 .
C3 C4 1.5106(17) .
C3 H3A 0.9900 .
C3 H3B 0.9900 .
C4 O1 1.4333(14) .
C4 H4A 0.9900 .
C4 H4B 0.9900 .
C5 O1 1.3739(14) .
C5 C10 1.3891(17) .
C5 C6 1.3938(17) .
C6 C7 1.3869(17) .
C6 H6 0.9500 .
C7 C8 1.4019(17) .
C7 H7 0.9500 .
C8 C9 1.3906(17) .
C8 C11 1.5013(15) .
C9 C10 1.3884(17) .
C9 H9 0.9500 .
C10 H10 0.9500 .
C11 C12 1.353(2) .
C11 C8 1.5013(15) 2_575
C12 C13 1.4969(15) 2_575
C12 C13 1.4970(15) .
C13 C14 1.3968(18) .
C13 C18 1.3994(17) .
C14 C15 1.3882(18) .
C14 H14 0.9500 .
C15 C16 1.3870(19) .
C15 H15 0.9500 .
C16 C17 1.3836(19) .
C16 H16 0.9500 .
C17 C18 1.3903(18) .
C17 H17 0.9500 .
C18 H18 0.9500 .
